data_2214830
loop_
_publ_author_name
'Zambrano, Cesar'
'Thomas, Ray E.'
'Zeller, Matthias'
'Salvatore, Ralph N.'
'Dueno, Eric E.'

_publ_section_title
;
 2,8,14,20-<i>para-</i>Methoxytetraphenylpyrogallol[4]arene
 dimethylformamide hexasolvate
;
_journal_coeditor_code PV2012
_journal_issue 8
_journal_name_full 'Acta Crystallographica Section E'
_journal_page_first o3452
_journal_page_last o3453
_journal_paper_doi 10.1107/S1600536807021757
_journal_volume 63
_journal_year 2007
_chemical_formula_iupac 'C56 H48 O16, 6C3 H7 N O'
_chemical_formula_moiety 'C56 H48 O16, 6(C3 H7 N O)'
_chemical_formula_sum 'C74 H90 N6 O22'
_chemical_formula_weight 1415.52
_chemical_name_systematic
;
2,8,14,20-<i>para-</i>Methoxytetraphenylpyrogallol[4]arene
dimethylformamide hexasolvate
;
_space_group_IT_number 2
_symmetry_cell_setting triclinic
_symmetry_space_group_name_Hall '-P 1'
_symmetry_space_group_name_H-M 'P -1'
_atom_sites_solution_hydrogens geom
_atom_sites_solution_primary direct
_atom_sites_solution_secondary difmap
_audit_creation_method SHELXL-97
_cell_angle_alpha 73.4800(10)
_cell_angle_beta 73.5540(10)
_cell_angle_gamma 73.0030(10)
_cell_formula_units_Z 1
_cell_length_a 10.8399(6)
_cell_length_b 11.6307(7)
_cell_length_c 15.3585(9)
_cell_measurement_reflns_used 5991
_cell_measurement_temperature 100(2)
_cell_measurement_theta_max 30.50
_cell_measurement_theta_min 2.33
_cell_volume 1732.56(17)
_computing_cell_refinement 'SAINT-Plus (Bruker, 2003b)'
_computing_data_collection 'SMART (Bruker, 2002)'
_computing_data_reduction SAINT-Plus
_computing_molecular_graphics SHELXTL
_computing_publication_material SHELXTL
_computing_structure_refinement SHELXTL
_computing_structure_solution 'SHELXTL (Bruker, 2003a)'
_diffrn_ambient_temperature 100(2)
_diffrn_measured_fraction_theta_full 0.996
_diffrn_measured_fraction_theta_max 0.996
_diffrn_measurement_device_type 'Bruker SMART APEX CCD'
_diffrn_measurement_method \w
_diffrn_radiation_monochromator graphite
_diffrn_radiation_source 'fine-focus sealed tube'
_diffrn_radiation_type MoK\a
_diffrn_radiation_wavelength 0.71073
_diffrn_reflns_av_R_equivalents 0.0184
_diffrn_reflns_av_sigmaI/netI 0.0258
_diffrn_reflns_limit_h_max 14
_diffrn_reflns_limit_h_min -13
_diffrn_reflns_limit_k_max 15
_diffrn_reflns_limit_k_min -15
_diffrn_reflns_limit_l_max 20
_diffrn_reflns_limit_l_min -20
_diffrn_reflns_number 18068
_diffrn_reflns_theta_full 28.28
_diffrn_reflns_theta_max 28.28
_diffrn_reflns_theta_min 1.88
_diffrn_standards_decay_% 0
_diffrn_standards_number 0
_exptl_absorpt_coefficient_mu 0.100
_exptl_absorpt_correction_T_max 0.975
_exptl_absorpt_correction_T_min 0.889
_exptl_absorpt_correction_type multi-scan
_exptl_absorpt_process_details '(SADABS in SAINT-Plus; Bruker, 2003b)'
_exptl_crystal_colour pink
_exptl_crystal_density_diffrn 1.357
_exptl_crystal_density_method 'not measured'
_exptl_crystal_description block
_exptl_crystal_F_000 752
_exptl_crystal_size_max 0.44
_exptl_crystal_size_mid 0.39
_exptl_crystal_size_min 0.25
_refine_diff_density_max 0.753
_refine_diff_density_min -0.483
_refine_ls_extinction_method none
_refine_ls_goodness_of_fit_ref 1.033
_refine_ls_hydrogen_treatment constr
_refine_ls_matrix_type full
_refine_ls_number_parameters 474
_refine_ls_number_reflns 8578
_refine_ls_number_restraints 0
_refine_ls_restrained_S_all 1.033
_refine_ls_R_factor_all 0.0598
_refine_ls_R_factor_gt 0.0509
_refine_ls_shift/su_max 0.001
_refine_ls_shift/su_mean 0.000
_refine_ls_structure_factor_coef Fsqd
_refine_ls_weighting_details 'calc w=1/[\s^2^(Fo^2^)+(0.0768P)^2^+0.8303P] where P=(Fo^2^+2Fc^2^)/3'
_refine_ls_weighting_scheme calc
_refine_ls_wR_factor_gt 0.1351
_refine_ls_wR_factor_ref 0.1432
_reflns_number_gt 7224
_reflns_number_total 8578
_reflns_threshold_expression I>2\s(I)
_cod_data_source_file pv2012.cif
_cod_data_source_block I
_cod_original_cell_volume 1732.57(17)
_cod_database_code 2214830
_cod_database_fobs_code 2214830

loop_
_symmetry_equiv_pos_as_xyz
'x, y, z'
'-x, -y, -z'

loop_
_atom_site_type_symbol
_atom_site_label
_atom_site_fract_x
_atom_site_fract_y
_atom_site_fract_z
_atom_site_U_iso_or_equiv
_atom_site_adp_type
_atom_site_calc_flag
_atom_site_refinement_flags
_atom_site_occupancy
C C1 0.6658(2) 0.6549(2) 1.01615(13) 0.0441(5) Uani d . 1
H H1 0.7124 0.6711 1.0536 0.053 Uiso calc R 1
C C2 0.6637(3) 0.5315(2) 0.91362(17) 0.0663(8) Uani d . 1
H H2A 0.5810 0.5926 0.9063 0.099 Uiso calc R 1
H H2B 0.6448 0.4501 0.9426 0.099 Uiso calc R 1
H H2C 0.7232 0.5295 0.8524 0.099 Uiso calc R 1
C C3 0.8567(3) 0.4911(3) 0.97997(19) 0.0827(10) Uani d . 1
H H3A 0.8927 0.5254 1.0162 0.124 Uiso calc R 1
H H3B 0.9143 0.4923 0.9178 0.124 Uiso calc R 1
H H3C 0.8520 0.4060 1.0116 0.124 Uiso calc R 1
C C4 0.42933(16) 1.11176(14) 0.19126(11) 0.0250(3) Uani d . 1
H H4 0.4498 1.1682 0.1339 0.030 Uiso calc R 1
C C5 0.47278(18) 0.90179(15) 0.28231(12) 0.0310(3) Uani d . 1
H H5A 0.4014 0.9384 0.3289 0.047 Uiso calc R 1
H H5B 0.5534 0.8674 0.3067 0.047 Uiso calc R 1
H H5C 0.4473 0.8361 0.2681 0.047 Uiso calc R 1
C C6 0.59696(19) 0.95763(18) 0.11855(13) 0.0367(4) Uani d . 1
H H6A 0.6050 1.0292 0.0667 0.055 Uiso calc R 1
H H6B 0.5708 0.8965 0.0992 0.055 Uiso calc R 1
H H6C 0.6821 0.9211 0.1367 0.055 Uiso calc R 1
C C7 -0.04528(16) 0.06013(14) 0.13697(10) 0.0246(3) Uani d . 1
H H7 -0.1108 0.0223 0.1815 0.030 Uiso calc R 1
C C8 0.1655(2) 0.1142(2) 0.10120(13) 0.0458(5) Uani d . 1
H H8A 0.1418 0.1525 0.0407 0.069 Uiso calc R 1
H H8B 0.2481 0.0510 0.0933 0.069 Uiso calc R 1
H H8C 0.1773 0.1772 0.1271 0.069 Uiso calc R 1
C C9 0.08011(18) -0.00344(16) 0.25792(11) 0.0311(3) Uani d . 1
H H9A 0.0044 -0.0390 0.2937 0.047 Uiso calc R 1
H H9B 0.0879 0.0567 0.2885 0.047 Uiso calc R 1
H H9C 0.1611 -0.0691 0.2545 0.047 Uiso calc R 1
C C1A 0.08449(15) 0.54655(13) 0.73022(10) 0.0221(3) Uani d . 1
H H1A 0.0029 0.5568 0.7142 0.026 Uiso calc R 1
C C2A 0.10938(15) 0.64325(14) 0.75351(11) 0.0253(3) Uani d . 1
H H2A1 0.0452 0.7191 0.7529 0.030 Uiso calc R 1
C C3A 0.22786(15) 0.62924(14) 0.77765(10) 0.0244(3) Uani d . 1
C C4A 0.32319(15) 0.51968(15) 0.77624(11) 0.0261(3) Uani d . 1
H H4A 0.4054 0.5103 0.7912 0.031 Uiso calc R 1
C C5A 0.29646(15) 0.42339(14) 0.75247(10) 0.0235(3) Uani d . 1
H H5A1 0.3616 0.3483 0.7517 0.028 Uiso calc R 1
C C6A 0.17776(14) 0.43408(13) 0.72994(9) 0.0184(3) Uani d . 1
C C7A 0.15459(13) 0.32867(12) 0.70084(9) 0.0168(3) Uani d . 1
H H7A 0.2082 0.2503 0.7322 0.020 Uiso calc R 1
C C8A 0.20160(13) 0.33775(12) 0.59585(9) 0.0168(3) Uani d . 1
C C9A 0.21157(14) 0.23746(12) 0.55967(10) 0.0188(3) Uani d . 1
C C10A 0.24456(14) 0.24523(13) 0.46370(10) 0.0197(3) Uani d . 1
C C11A 0.27271(14) 0.35332(13) 0.40240(9) 0.0189(3) Uani d . 1
C C12A 0.26516(13) 0.45511(12) 0.43692(9) 0.0167(3) Uani d . 1
C C13A 0.22852(13) 0.44541(12) 0.53301(9) 0.0167(3) Uani d . 1
H H13A 0.2216 0.5147 0.5566 0.020 Uiso calc R 1
C C14A 0.34920(19) 0.70947(19) 0.84427(14) 0.0371(4) Uani d . 1
H H14A 0.3467 0.6388 0.8974 0.056 Uiso calc R 1
H H14B 0.3425 0.7832 0.8658 0.056 Uiso calc R 1
H H14C 0.4326 0.6930 0.7987 0.056 Uiso calc R 1
C C1B 0.19028(14) 0.75328(13) 0.44920(10) 0.0209(3) Uani d . 1
H H1B 0.1108 0.7616 0.4309 0.025 Uiso calc R 1
C C2B 0.19295(15) 0.82921(13) 0.50364(10) 0.0227(3) Uani d . 1
H H2B1 0.1157 0.8890 0.5222 0.027 Uiso calc R 1
C C3B 0.30867(15) 0.81782(13) 0.53097(10) 0.0212(3) Uani d . 1
C C4B 0.42235(15) 0.73175(13) 0.50256(10) 0.0213(3) Uani d . 1
H H4B 0.5020 0.7244 0.5203 0.026 Uiso calc R 1
C C5B 0.41803(14) 0.65622(13) 0.44765(10) 0.0193(3) Uani d . 1
H H5B1 0.4958 0.5976 0.4281 0.023 Uiso calc R 1
C C6B 0.30300(14) 0.66457(12) 0.42082(9) 0.0174(3) Uani d . 1
C C7B 0.29994(13) 0.57199(12) 0.36881(9) 0.0164(3) Uani d . 1
H H7B 0.3914 0.5472 0.3314 0.020 Uiso calc R 1
C C8B 0.20893(14) 0.62977(12) 0.30071(9) 0.0175(3) Uani d . 1
C C9B 0.25441(14) 0.69388(13) 0.21136(9) 0.0190(3) Uani d . 1
C C10B 0.16993(14) 0.74998(13) 0.14914(9) 0.0203(3) Uani d . 1
C C11B 0.03791(14) 0.74173(13) 0.17682(9) 0.0196(3) Uani d . 1
C C12B -0.01042(13) 0.67990(12) 0.26735(9) 0.0177(3) Uani d . 1
C C13B 0.07631(13) 0.62514(12) 0.32698(9) 0.0174(3) Uani d . 1
H H13B 0.0437 0.5828 0.3882 0.021 Uiso calc R 1
C C14B 0.41800(18) 0.88299(17) 0.61660(14) 0.0351(4) Uani d . 1
H H14D 0.4500 0.7970 0.6468 0.053 Uiso calc R 1
H H14E 0.3988 0.9356 0.6608 0.053 Uiso calc R 1
H H14F 0.4859 0.9083 0.5625 0.053 Uiso calc R 1
N N1 0.72534(19) 0.56446(18) 0.97160(11) 0.0471(4) Uani d . 1
N N2 0.49696(13) 0.99649(12) 0.19751(9) 0.0254(3) Uani d . 1
N N3 0.06071(13) 0.05763(12) 0.16428(9) 0.0256(3) Uani d . 1
O O1 0.55477(17) 0.71894(15) 1.01234(10) 0.0533(4) Uani d . 1
O O2 0.34118(13) 1.15300(11) 0.25381(8) 0.0315(3) Uani d . 1
O O3 -0.06606(12) 0.10807(11) 0.05755(8) 0.0312(3) Uani d . 1
O O1A 0.24155(12) 0.72893(11) 0.80213(9) 0.0330(3) Uani d . 1
O O2A 0.18662(11) 0.12992(9) 0.61961(7) 0.0235(2) Uani d . 1
H H2A2 0.2089 0.0738 0.5900 0.035 Uiso calc R 1
O O3A 0.24647(13) 0.14031(10) 0.43813(8) 0.0291(3) Uani d . 1
H H3A1 0.2755 0.1483 0.3804 0.044 Uiso calc R 1
O O4A 0.31128(12) 0.36441(10) 0.30769(7) 0.0251(2) Uani d . 1
H H4A1 0.3096 0.2997 0.2945 0.038 Uiso calc R 1
O O1B 0.30071(11) 0.89459(10) 0.58718(8) 0.0264(2) Uani d . 1
O O2B 0.38426(10) 0.70251(11) 0.18480(7) 0.0253(2) Uani d . 1
H H2B2 0.4065 0.7207 0.1265 0.038 Uiso calc R 1
O O3B 0.22783(11) 0.81115(12) 0.06305(7) 0.0305(3) Uani d . 1
H H3B1 0.1726 0.8390 0.0289 0.046 Uiso calc R 1
O O4B -0.05048(11) 0.79371(11) 0.11931(7) 0.0266(2) Uani d . 1
H H4B1 -0.0101 0.8211 0.0654 0.040 Uiso calc R 1

loop_
_atom_site_aniso_label
_atom_site_aniso_U_11
_atom_site_aniso_U_22
_atom_site_aniso_U_33
_atom_site_aniso_U_12
_atom_site_aniso_U_13
_atom_site_aniso_U_23
C1 0.0588(13) 0.0467(11) 0.0240(8) -0.0203(10) -0.0031(8) -0.0009(8)
C2 0.107(2) 0.0506(14) 0.0404(12) -0.0024(14) -0.0303(13) -0.0113(10)
C3 0.0444(14) 0.117(3) 0.0488(14) 0.0006(15) 0.0047(11) 0.0060(15)
C4 0.0340(8) 0.0234(7) 0.0213(7) -0.0108(6) -0.0083(6) -0.0042(5)
C5 0.0343(9) 0.0232(8) 0.0297(8) -0.0071(6) -0.0024(7) -0.0009(6)
C6 0.0358(9) 0.0375(9) 0.0307(9) -0.0056(7) 0.0024(7) -0.0108(7)
C7 0.0279(7) 0.0250(7) 0.0201(7) -0.0068(6) -0.0046(6) -0.0035(6)
C8 0.0402(10) 0.0713(14) 0.0295(9) -0.0312(10) -0.0048(8) -0.0003(9)
C9 0.0398(9) 0.0301(8) 0.0246(7) -0.0091(7) -0.0144(7) 0.0003(6)
C1A 0.0214(7) 0.0223(7) 0.0233(7) -0.0036(5) -0.0063(5) -0.0063(5)
C2A 0.0257(7) 0.0213(7) 0.0288(7) -0.0029(6) -0.0051(6) -0.0086(6)
C3A 0.0276(7) 0.0258(7) 0.0229(7) -0.0104(6) -0.0025(6) -0.0087(6)
C4A 0.0229(7) 0.0309(8) 0.0280(7) -0.0067(6) -0.0077(6) -0.0092(6)
C5A 0.0229(7) 0.0238(7) 0.0243(7) -0.0023(6) -0.0070(6) -0.0075(6)
C6A 0.0214(6) 0.0198(6) 0.0142(6) -0.0057(5) -0.0029(5) -0.0041(5)
C7A 0.0190(6) 0.0158(6) 0.0153(6) -0.0034(5) -0.0048(5) -0.0024(5)
C8A 0.0166(6) 0.0168(6) 0.0167(6) -0.0028(5) -0.0042(5) -0.0039(5)
C9A 0.0194(6) 0.0163(6) 0.0195(6) -0.0039(5) -0.0041(5) -0.0023(5)
C10A 0.0235(7) 0.0162(6) 0.0214(7) -0.0046(5) -0.0059(5) -0.0063(5)
C11A 0.0212(6) 0.0188(6) 0.0169(6) -0.0039(5) -0.0044(5) -0.0047(5)
C12A 0.0167(6) 0.0156(6) 0.0177(6) -0.0028(5) -0.0049(5) -0.0032(5)
C13A 0.0164(6) 0.0167(6) 0.0173(6) -0.0032(5) -0.0047(5) -0.0039(5)
C14A 0.0369(9) 0.0446(10) 0.0408(10) -0.0185(8) -0.0078(8) -0.0177(8)
C1B 0.0210(7) 0.0203(7) 0.0219(7) -0.0037(5) -0.0075(5) -0.0037(5)
C2B 0.0242(7) 0.0189(7) 0.0248(7) -0.0012(5) -0.0073(6) -0.0061(5)
C3B 0.0274(7) 0.0169(6) 0.0208(6) -0.0054(5) -0.0077(5) -0.0040(5)
C4B 0.0222(7) 0.0201(7) 0.0235(7) -0.0057(5) -0.0086(5) -0.0035(5)
C5B 0.0197(6) 0.0167(6) 0.0206(6) -0.0041(5) -0.0045(5) -0.0028(5)
C6B 0.0215(6) 0.0150(6) 0.0157(6) -0.0060(5) -0.0044(5) -0.0012(5)
C7B 0.0175(6) 0.0166(6) 0.0150(6) -0.0046(5) -0.0036(5) -0.0026(5)
C8B 0.0206(6) 0.0163(6) 0.0161(6) -0.0042(5) -0.0051(5) -0.0031(5)
C9B 0.0195(6) 0.0203(6) 0.0177(6) -0.0064(5) -0.0034(5) -0.0037(5)
C10B 0.0244(7) 0.0207(6) 0.0148(6) -0.0076(5) -0.0037(5) -0.0001(5)
C11B 0.0224(7) 0.0198(6) 0.0161(6) -0.0036(5) -0.0063(5) -0.0024(5)
C12B 0.0196(6) 0.0171(6) 0.0165(6) -0.0044(5) -0.0037(5) -0.0040(5)
C13B 0.0206(6) 0.0160(6) 0.0157(6) -0.0049(5) -0.0042(5) -0.0025(5)
C14B 0.0370(9) 0.0328(9) 0.0455(10) -0.0007(7) -0.0216(8) -0.0190(8)
N1 0.0497(10) 0.0558(11) 0.0290(8) -0.0091(8) -0.0030(7) -0.0075(7)
N2 0.0300(7) 0.0242(6) 0.0215(6) -0.0087(5) -0.0025(5) -0.0044(5)
N3 0.0282(7) 0.0284(7) 0.0192(6) -0.0086(5) -0.0058(5) -0.0009(5)
O1 0.0629(10) 0.0495(9) 0.0272(7) -0.0027(7) 0.0004(6) 0.0019(6)
O2 0.0435(7) 0.0260(6) 0.0260(6) -0.0065(5) -0.0055(5) -0.0107(5)
O3 0.0335(6) 0.0380(7) 0.0199(5) -0.0065(5) -0.0083(5) -0.0023(5)
O1A 0.0337(6) 0.0313(6) 0.0425(7) -0.0105(5) -0.0085(5) -0.0176(5)
O2A 0.0331(6) 0.0155(5) 0.0211(5) -0.0083(4) -0.0021(4) -0.0039(4)
O3A 0.0482(7) 0.0205(5) 0.0219(5) -0.0136(5) -0.0038(5) -0.0076(4)
O4A 0.0392(6) 0.0203(5) 0.0163(5) -0.0078(5) -0.0037(4) -0.0060(4)
O1B 0.0314(6) 0.0217(5) 0.0310(6) -0.0013(4) -0.0142(5) -0.0110(4)
O2B 0.0210(5) 0.0356(6) 0.0181(5) -0.0118(4) -0.0031(4) 0.0002(4)
O3B 0.0273(6) 0.0433(7) 0.0171(5) -0.0147(5) -0.0058(4) 0.0068(5)
O4B 0.0242(5) 0.0346(6) 0.0181(5) -0.0085(5) -0.0081(4) 0.0040(4)

loop_
_atom_type_symbol
_atom_type_description
_atom_type_scat_dispersion_real
_atom_type_scat_dispersion_imag
_atom_type_scat_source
C C 0.0033 0.0016 'International Tables Vol C Tables 4.2.6.8 and 6.1.1.4'
H H 0.0000 0.0000 'International Tables Vol C Tables 4.2.6.8 and 6.1.1.4'
N N 0.0061 0.0033 'International Tables Vol C Tables 4.2.6.8 and 6.1.1.4'
O O 0.0106 0.0060 'International Tables Vol C Tables 4.2.6.8 and 6.1.1.4'

loop_
_geom_angle_atom_site_label_1
_geom_angle_atom_site_label_2
_geom_angle_atom_site_label_3
_geom_angle_site_symmetry_1
_geom_angle_site_symmetry_3
_geom_angle
O1 C1 N1 . . 124.4(2)
O1 C1 H1 . . 117.8
N1 C1 H1 . . 117.8
N1 C2 H2A . . 109.5
N1 C2 H2B . . 109.5
H2A C2 H2B . . 109.5
N1 C2 H2C . . 109.5
H2A C2 H2C . . 109.5
H2B C2 H2C . . 109.5
N1 C3 H3A . . 109.5
N1 C3 H3B . . 109.5
H3A C3 H3B . . 109.5
N1 C3 H3C . . 109.5
H3A C3 H3C . . 109.5
H3B C3 H3C . . 109.5
O2 C4 N2 . . 125.68(15)
O2 C4 H4 . . 117.2
N2 C4 H4 . . 117.2
N2 C5 H5A . . 109.5
N2 C5 H5B . . 109.5
H5A C5 H5B . . 109.5
N2 C5 H5C . . 109.5
H5A C5 H5C . . 109.5
H5B C5 H5C . . 109.5
N2 C6 H6A . . 109.5
N2 C6 H6B . . 109.5
H6A C6 H6B . . 109.5
N2 C6 H6C . . 109.5
H6A C6 H6C . . 109.5
H6B C6 H6C . . 109.5
O3 C7 N3 . . 125.13(15)
O3 C7 H7 . . 117.4
N3 C7 H7 . . 117.4
N3 C8 H8A . . 109.5
N3 C8 H8B . . 109.5
H8A C8 H8B . . 109.5
N3 C8 H8C . . 109.5
H8A C8 H8C . . 109.5
H8B C8 H8C . . 109.5
N3 C9 H9A . . 109.5
N3 C9 H9B . . 109.5
H9A C9 H9B . . 109.5
N3 C9 H9C . . 109.5
H9A C9 H9C . . 109.5
H9B C9 H9C . . 109.5
C2A C1A C6A . . 121.08(14)
C2A C1A H1A . . 119.5
C6A C1A H1A . . 119.5
C3A C2A C1A . . 120.07(14)
C3A C2A H2A1 . . 120.0
C1A C2A H2A1 . . 120.0
O1A C3A C4A . . 124.20(14)
O1A C3A C2A . . 115.68(14)
C4A C3A C2A . . 120.12(14)
C3A C4A C5A . . 118.97(14)
C3A C4A H4A . . 120.5
C5A C4A H4A . . 120.5
C6A C5A C4A . . 122.06(14)
C6A C5A H5A1 . . 119.0
C4A C5A H5A1 . . 119.0
C5A C6A C1A . . 117.67(13)
C5A C6A C7A . . 120.40(12)
C1A C6A C7A . . 121.84(12)
C6A C7A C12B . 2_566 111.99(11)
C6A C7A C8A . . 111.96(11)
C12B C7A C8A 2_566 . 110.42(11)
C6A C7A H7A . . 107.4
C12B C7A H7A 2_566 . 107.4
C8A C7A H7A . . 107.4
C9A C8A C13A . . 117.73(12)
C9A C8A C7A . . 119.38(12)
C13A C8A C7A . . 122.79(12)
O2A C9A C8A . . 119.20(12)
O2A C9A C10A . . 119.68(12)
C8A C9A C10A . . 121.11(12)
O3A C10A C11A . . 125.35(13)
O3A C10A C9A . . 114.62(12)
C11A C10A C9A . . 120.02(12)
O4A C11A C10A . . 122.58(12)
O4A C11A C12A . . 117.35(12)
C10A C11A C12A . . 120.05(12)
C13A C12A C11A . . 118.47(12)
C13A C12A C7B . . 122.12(12)
C11A C12A C7B . . 119.40(12)
C12A C13A C8A . . 122.58(12)
C12A C13A H13A . . 118.7
C8A C13A H13A . . 118.7
O1A C14A H14A . . 109.5
O1A C14A H14B . . 109.5
H14A C14A H14B . . 109.5
O1A C14A H14C . . 109.5
H14A C14A H14C . . 109.5
H14B C14A H14C . . 109.5
C2B C1B C6B . . 121.00(13)
C2B C1B H1B . . 119.5
C6B C1B H1B . . 119.5
C1B C2B C3B . . 120.04(13)
C1B C2B H2B1 . . 120.0
C3B C2B H2B1 . . 120.0
O1B C3B C4B . . 124.09(13)
O1B C3B C2B . . 115.86(13)
C4B C3B C2B . . 120.04(13)
C3B C4B C5B . . 119.19(13)
C3B C4B H4B . . 120.4
C5B C4B H4B . . 120.4
C6B C5B C4B . . 121.76(13)
C6B C5B H5B1 . . 119.1
C4B C5B H5B1 . . 119.1
C5B C6B C1B . . 117.96(12)
C5B C6B C7B . . 119.63(12)
C1B C6B C7B . . 122.23(12)
C8B C7B C6B . . 111.47(11)
C8B C7B C12A . . 112.53(11)
C6B C7B C12A . . 110.97(11)
C8B C7B H7B . . 107.2
C6B C7B H7B . . 107.2
C12A C7B H7B . . 107.2
C9B C8B C13B . . 117.81(12)
C9B C8B C7B . . 120.86(12)
C13B C8B C7B . . 121.27(12)
O2B C9B C8B . . 118.78(12)
O2B C9B C10B . . 120.17(12)
C8B C9B C10B . . 121.04(13)
O3B C10B C11B . . 125.18(13)
O3B C10B C9B . . 114.94(13)
C11B C10B C9B . . 119.88(12)
O4B C11B C10B . . 123.10(12)
O4B C11B C12B . . 117.05(12)
C10B C11B C12B . . 119.85(13)
C13B C12B C11B . . 118.63(13)
C13B C12B C7A . 2_566 120.78(12)
C11B C12B C7A . 2_566 120.58(12)
C12B C13B C8B . . 122.76(13)
C12B C13B H13B . . 118.6
C8B C13B H13B . . 118.6
O1B C14B H14D . . 109.5
O1B C14B H14E . . 109.5
H14D C14B H14E . . 109.5
O1B C14B H14F . . 109.5
H14D C14B H14F . . 109.5
H14E C14B H14F . . 109.5
C1 N1 C2 . . 122.4(2)
C1 N1 C3 . . 121.5(2)
C2 N1 C3 . . 116.0(2)
C4 N2 C6 . . 120.99(14)
C4 N2 C5 . . 121.72(13)
C6 N2 C5 . . 117.27(14)
C7 N3 C8 . . 121.29(14)
C7 N3 C9 . . 122.09(14)
C8 N3 C9 . . 116.61(14)
C3A O1A C14A . . 116.79(13)
C9A O2A H2A2 . . 109.5
C10A O3A H3A1 . . 109.5
C11A O4A H4A1 . . 109.5
C3B O1B C14B . . 116.51(12)
C9B O2B H2B2 . . 109.5
C10B O3B H3B1 . . 109.5
C11B O4B H4B1 . . 109.5

loop_
_geom_bond_atom_site_label_1
_geom_bond_atom_site_label_2
_geom_bond_site_symmetry_2
_geom_bond_distance
C1 O1 . 1.224(3)
C1 N1 . 1.324(3)
C1 H1 . 0.9500
C2 N1 . 1.438(3)
C2 H2A . 0.9800
C2 H2B . 0.9800
C2 H2C . 0.9800
C3 N1 . 1.451(3)
C3 H3A . 0.9800
C3 H3B . 0.9800
C3 H3C . 0.9800
C4 O2 . 1.241(2)
C4 N2 . 1.318(2)
C4 H4 . 0.9500
C5 N2 . 1.462(2)
C5 H5A . 0.9800
C5 H5B . 0.9800
C5 H5C . 0.9800
C6 N2 . 1.460(2)
C6 H6A . 0.9800
C6 H6B . 0.9800
C6 H6C . 0.9800
C7 O3 . 1.2429(19)
C7 N3 . 1.320(2)
C7 H7 . 0.9500
C8 N3 . 1.453(2)
C8 H8A . 0.9800
C8 H8B . 0.9800
C8 H8C . 0.9800
C9 N3 . 1.456(2)
C9 H9A . 0.9800
C9 H9B . 0.9800
C9 H9C . 0.9800
C1A C2A . 1.388(2)
C1A C6A . 1.400(2)
C1A H1A . 0.9500
C2A C3A . 1.388(2)
C2A H2A1 . 0.9500
C3A O1A . 1.3740(18)
C3A C4A . 1.388(2)
C4A C5A . 1.398(2)
C4A H4A . 0.9500
C5A C6A . 1.387(2)
C5A H5A1 . 0.9500
C6A C7A . 1.5235(18)
C7A C12B 2_566 1.5237(19)
C7A C8A . 1.5298(18)
C7A H7A . 1.0000
C8A C9A . 1.3936(19)
C8A C13A . 1.3968(18)
C9A O2A . 1.3736(16)
C9A C10A . 1.3976(19)
C10A O3A . 1.3773(16)
C10A C11A . 1.3959(19)
C11A O4A . 1.3740(16)
C11A C12A . 1.4019(18)
C12A C13A . 1.3957(18)
C12A C7B . 1.5336(18)
C13A H13A . 0.9500
C14A O1A . 1.422(2)
C14A H14A . 0.9800
C14A H14B . 0.9800
C14A H14C . 0.9800
C1B C2B . 1.389(2)
C1B C6B . 1.402(2)
C1B H1B . 0.9500
C2B C3B . 1.392(2)
C2B H2B1 . 0.9500
C3B O1B . 1.3788(17)
C3B C4B . 1.391(2)
C4B C5B . 1.397(2)
C4B H4B . 0.9500
C5B C6B . 1.3897(19)
C5B H5B1 . 0.9500
C6B C7B . 1.5243(18)
C7B C8B . 1.5218(18)
C7B H7B . 1.0000
C8B C9B . 1.3899(19)
C8B C13B . 1.3916(19)
C9B O2B . 1.3755(17)
C9B C10B . 1.403(2)
C10B O3B . 1.3801(16)
C10B C11B . 1.397(2)
C11B O4B . 1.3786(17)
C11B C12B . 1.4015(19)
C12B C13B . 1.3907(19)
C12B C7A 2_566 1.5237(19)
C13B H13B . 0.9500
C14B O1B . 1.4244(19)
C14B H14D . 0.9800
C14B H14E . 0.9800
C14B H14F . 0.9800
O2A H2A2 . 0.8400
O3A H3A1 . 0.8400
O4A H4A1 . 0.8400
O2B H2B2 . 0.8400
O3B H3B1 . 0.8400
O4B H4B1 . 0.8400

loop_
_geom_hbond_atom_site_label_D
_geom_hbond_atom_site_label_H
_geom_hbond_atom_site_label_A
_geom_hbond_site_symmetry_A
_geom_hbond_distance_DH
_geom_hbond_distance_HA
_geom_hbond_distance_DA
_geom_hbond_angle_DHA
O4B H4B1 O3B . 0.84 2.54 2.9446(16) 110.9
O4B H4B1 O3 2_565 0.84 1.89 2.7231(15) 174.9
O3B H3B1 O4B . 0.84 2.55 2.9446(16) 110.3
O3B H3B1 O3 2_565 0.84 1.86 2.6971(16) 173.1
O2B H2B2 O3B . 0.84 2.26 2.6773(15) 111.0
O2B H2B2 O1 1_554 0.84 2.02 2.7595(18) 147.3
O4A H4A1 O3A . 0.84 2.52 2.9334(15) 111.8
O4A H4A1 O2 1_545 0.84 1.89 2.7158(15) 168.7
O3A H3A1 O4A . 0.84 2.54 2.9334(15) 110.0
O3A H3A1 O2 1_545 0.84 1.86 2.7010(16) 175.5
O2A H2A2 O3A . 0.84 2.20 2.6523(15) 114.0
O2A H2A2 O1B 1_545 0.84 2.04 2.7779(15) 146.7

loop_
_geom_torsion_atom_site_label_1
_geom_torsion_atom_site_label_2
_geom_torsion_atom_site_label_3
_geom_torsion_atom_site_label_4
_geom_torsion_site_symmetry_1
_geom_torsion_site_symmetry_4
_geom_torsion
C6A C1A C2A C3A . . -0.4(2)
C1A C2A C3A O1A . . -178.20(14)
C1A C2A C3A C4A . . 1.7(2)
O1A C3A C4A C5A . . 178.30(14)
C2A C3A C4A C5A . . -1.6(2)
C3A C4A C5A C6A . . 0.2(2)
C4A C5A C6A C1A . . 1.0(2)
C4A C5A C6A C7A . . 177.66(13)
C2A C1A C6A C5A . . -0.9(2)
C2A C1A C6A C7A . . -177.51(13)
C5A C6A C7A C12B . 2_566 146.61(13)
C1A C6A C7A C12B . 2_566 -36.85(17)
C5A C6A C7A C8A . . -88.73(15)
C1A C6A C7A C8A . . 87.80(16)
C6A C7A C8A C9A . . 167.71(12)
C12B C7A C8A C9A 2_566 . -66.78(16)
C6A C7A C8A C13A . . -15.94(18)
C12B C7A C8A C13A 2_566 . 109.57(14)
C13A C8A C9A O2A . . 179.57(12)
C7A C8A C9A O2A . . -3.90(19)
C13A C8A C9A C10A . . -1.4(2)
C7A C8A C9A C10A . . 175.16(13)
O2A C9A C10A O3A . . 1.1(2)
C8A C9A C10A O3A . . -177.96(13)
O2A C9A C10A C11A . . -178.68(13)
C8A C9A C10A C11A . . 2.3(2)
O3A C10A C11A O4A . . -2.7(2)
C9A C10A C11A O4A . . 177.09(13)
O3A C10A C11A C12A . . 178.87(13)
C9A C10A C11A C12A . . -1.4(2)
O4A C11A C12A C13A . . -178.86(12)
C10A C11A C12A C13A . . -0.3(2)
O4A C11A C12A C7B . . -0.15(19)
C10A C11A C12A C7B . . 178.40(12)
C11A C12A C13A C8A . . 1.2(2)
C7B C12A C13A C8A . . -177.46(12)
C9A C8A C13A C12A . . -0.4(2)
C7A C8A C13A C12A . . -176.78(12)
C6B C1B C2B C3B . . -0.1(2)
C1B C2B C3B O1B . . -178.13(13)
C1B C2B C3B C4B . . 1.0(2)
O1B C3B C4B C5B . . 178.18(13)
C2B C3B C4B C5B . . -0.9(2)
C3B C4B C5B C6B . . -0.2(2)
C4B C5B C6B C1B . . 1.1(2)
C4B C5B C6B C7B . . -174.18(12)
C2B C1B C6B C5B . . -1.0(2)
C2B C1B C6B C7B . . 174.18(13)
C5B C6B C7B C8B . . -147.78(12)
C1B C6B C7B C8B . . 37.16(17)
C5B C6B C7B C12A . . 85.95(15)
C1B C6B C7B C12A . . -89.11(15)
C13A C12A C7B C8B . . -119.55(14)
C11A C12A C7B C8B . . 61.78(16)
C13A C12A C7B C6B . . 6.13(18)
C11A C12A C7B C6B . . -172.53(12)
C6B C7B C8B C9B . . 85.55(15)
C12A C7B C8B C9B . . -149.04(13)
C6B C7B C8B C13B . . -91.47(15)
C12A C7B C8B C13B . . 33.94(17)
C13B C8B C9B O2B . . 178.24(12)
C7B C8B C9B O2B . . 1.1(2)
C13B C8B C9B C10B . . -1.2(2)
C7B C8B C9B C10B . . -178.36(13)
O2B C9B C10B O3B . . 0.1(2)
C8B C9B C10B O3B . . 179.62(13)
O2B C9B C10B C11B . . -179.47(13)
C8B C9B C10B C11B . . 0.0(2)
O3B C10B C11B O4B . . 0.9(2)
C9B C10B C11B O4B . . -179.53(13)
O3B C10B C11B C12B . . -178.10(14)
C9B C10B C11B C12B . . 1.5(2)
O4B C11B C12B C13B . . 179.29(12)
C10B C11B C12B C13B . . -1.7(2)
O4B C11B C12B C7A . 2_566 0.19(19)
C10B C11B C12B C7A . 2_566 179.25(12)
C11B C12B C13B C8B . . 0.4(2)
C7A C12B C13B C8B 2_566 . 179.48(12)
C9B C8B C13B C12B . . 1.1(2)
C7B C8B C13B C12B . . 178.16(12)
O1 C1 N1 C2 . . -0.4(3)
O1 C1 N1 C3 . . -179.3(2)
O2 C4 N2 C6 . . 178.74(16)
O2 C4 N2 C5 . . 0.5(3)
O3 C7 N3 C8 . . 0.6(3)
O3 C7 N3 C9 . . -178.20(16)
C4A C3A O1A C14A . . -11.8(2)
C2A C3A O1A C14A . . 168.08(15)
C4B C3B O1B C14B . . 0.2(2)
C2B C3B O1B C14B . . 179.30(14)
